data_4025389
loop_
_publ_author_name
'Nasir Baig Rashid Baig'
'R. N. Chandrakala'
'V. Sai Sudhir'
'Srinivasan Chandrasekaran'

_publ_contact_author_address
; 
 Department of Organic Chemistry
 Indian Institute of Science
 Bangalore, 560 012
 India
;
_publ_contact_author_name
; 
 'Srinivasan Chandrasekaran'
;
_publ_section_title
;
 Synthesis of Unnatural Selenocystines and \b-Aminodiselenides via
 Regioselective Ring-Opening of Sulfamidates Using a Sequential, One-Pot,
 Multistep Strategy
;
_journal_name_full 'Journal of Organic Chemistry'
_journal_page_first 2910
_journal_page_last 2921
_journal_paper_doi 10.1021/jo1001388
_journal_volume 75
_journal_year 2010
_chemical_absolute_configuration unk
_chemical_compound_source 'see text'
_chemical_formula_moiety 'C44 H50 N4 O10 Se2'
_chemical_formula_sum 'C44 H50 N4 O10 Se2'
_chemical_formula_weight 952.80
_chemical_name_systematic ?
_space_group_IT_number 19
_symmetry_cell_setting orthorhombic
_symmetry_Int_Tables_number 19
_symmetry_space_group_name_Hall 'P 2ac 2ab'
_symmetry_space_group_name_H-M 'P 21 21 21'
_atom_sites_solution_hydrogens geom
_atom_sites_solution_primary direct
_atom_sites_solution_secondary difmap
_audit_creation_date 'Dec 20 17:51:27 2009'
_audit_creation_method SHELXL-97
_audit_update_record
;
;
_cell_angle_alpha 90
_cell_angle_beta 90
_cell_angle_gamma 90
_cell_formula_units_Z 4
_cell_length_a 13.3000(4)
_cell_length_b 16.5434(5)
_cell_length_c 20.9360(8)
_cell_measurement_reflns_used 46013
_cell_measurement_temperature 293
_cell_measurement_theta_max 25.00
_cell_measurement_theta_min 1.57
_cell_volume 4606.5(3)
_computing_cell_refinement Apex2
_computing_data_collection 'Bruker kappa Apex2'
_computing_data_reduction SAINT32
_computing_molecular_graphics 'Ortep-3 (Farrugia, 1997) and CAMERON (Watkin et al., 1993)'
_computing_publication_material 'WinGX (Farrugia, 1999)'
_computing_structure_refinement 'SHELXL97 (Sheldrick, 2008)'
_computing_structure_solution 'SHELXS97  (Sheldrick, 2008)'
_diffrn_ambient_temperature 293
_diffrn_measured_fraction_theta_full 1.000
_diffrn_measured_fraction_theta_max 1.000
_diffrn_measurement_device_type 'Brucker kappa apex2 CCD area detector'
_diffrn_measurement_method '\f and \w scans'
_diffrn_radiation_monochromator graphite
_diffrn_radiation_probe x-ray
_diffrn_radiation_source 'fine-focus sealed tube'
_diffrn_radiation_type MoK\a
_diffrn_radiation_wavelength 0.71073
_diffrn_reflns_av_R_equivalents 0.1346
_diffrn_reflns_av_sigmaI/netI 0.1332
_diffrn_reflns_limit_h_max 15
_diffrn_reflns_limit_h_min -15
_diffrn_reflns_limit_k_max 15
_diffrn_reflns_limit_k_min -19
_diffrn_reflns_limit_l_max 24
_diffrn_reflns_limit_l_min -24
_diffrn_reflns_number 46013
_diffrn_reflns_reduction_process
;
;
_diffrn_reflns_theta_full 25.00
_diffrn_reflns_theta_max 25.00
_diffrn_reflns_theta_min 1.57
_exptl_absorpt_coefficient_mu 1.663
_exptl_absorpt_correction_T_max 0.8513
_exptl_absorpt_correction_T_min 0.6909
_exptl_absorpt_correction_type multi-scan
_exptl_absorpt_process_details 'APEX 2 (Bruker)'
_exptl_crystal_colour colorless
_exptl_crystal_density_diffrn 1.365
_exptl_crystal_density_method 'Not Measured'
_exptl_crystal_description block
_exptl_crystal_F_000 1936
_exptl_crystal_size_max 0.24
_exptl_crystal_size_mid 0.15
_exptl_crystal_size_min 0.10
_refine_diff_density_max 0.285
_refine_diff_density_min -0.294
_refine_diff_density_rms 0.039
_refine_ls_abs_structure_details 'Flack H D (1983), Acta Cryst. A39, 876-881'
_refine_ls_abs_structure_Flack -0.013(6)
_refine_ls_extinction_method none
_refine_ls_goodness_of_fit_ref 0.729
_refine_ls_hydrogen_treatment constr
_refine_ls_matrix_type full
_refine_ls_number_parameters 545
_refine_ls_number_reflns 8130
_refine_ls_number_restraints 0
_refine_ls_restrained_S_all 0.729
_refine_ls_R_factor_all 0.1102
_refine_ls_R_factor_gt 0.0336
_refine_ls_shift/su_max 0.001
_refine_ls_shift/su_mean 0.000
_refine_ls_structure_factor_coef Fsqd
_refine_ls_weighting_details 'calc w=1/[\s^2^(Fo^2^)+(0.0000P)^2^+0.0000P] where P=(Fo^2^+2Fc^2^)/3'
_refine_ls_weighting_scheme calc
_refine_ls_wR_factor_gt 0.0505
_refine_ls_wR_factor_ref 0.0600
_reflns_number_gt 3791
_reflns_number_total 8130
_reflns_threshold_expression >2sigma(I)
_cod_data_source_file jo1001388_si_001.cif
_cod_data_source_block anb_om
_cod_depositor_comments
;
The following automatic conversions were performed:

'_symmetry_cell_setting' value 'Orthorhombic' changed to
'orthorhombic' according to the built-in table from CIF Core
dictionary named 'cif_core.dic' version 2.4.1 from 2010-06-29.

Automatic conversion script
Id: cif_fix_values 1646 2011-03-28 12:23:43Z adriana 
;
_cod_database_code 4025389

loop_
_symmetry_equiv_pos_site_id
_symmetry_equiv_pos_as_xyz
1 x,y,z
2 1/2-x,-y,1/2+z
3 1/2+x,1/2-y,-z
4 -x,1/2+y,1/2-z

loop_
_atom_site_label
_atom_site_type_symbol
_atom_site_fract_x
_atom_site_fract_y
_atom_site_fract_z
_atom_site_U_iso_or_equiv
_atom_site_adp_type
_atom_site_occupancy
_atom_site_symmetry_multiplicity
_atom_site_calc_flag
_atom_site_refinement_flags
_atom_site_disorder_assembly
_atom_site_disorder_group
Se1 Se 0.67794(4) 0.63800(2) 0.15075(2) 0.07073(15) Uani 1 1 d . . .
Se2 Se 0.81814(4) 0.66921(3) 0.21030(2) 0.08039(17) Uani 1 1 d . . .
C13 C 0.4250(3) 0.8714(3) 0.3037(2) 0.0445(11) Uani 1 1 d . . .
C21 C 0.5716(3) 0.6140(2) 0.30887(19) 0.0450(12) Uani 1 1 d . . .
C5 C 0.4911(3) 0.8328(3) 0.1473(2) 0.0505(11) Uani 1 1 d . . .
C9 C 0.1732(4) 0.9231(3) 0.2151(3) 0.0844(15) Uani 1 1 d . . .
H9 H 0.2058 0.9714 0.2056 0.101 Uiso 1 1 calc R . .
C31 C 0.3267(4) 0.5035(2) 0.1078(2) 0.0681(13) Uani 1 1 d . . .
H31A H 0.3358 0.4520 0.0863 0.082 Uiso 1 1 calc R . .
H31B H 0.3680 0.5430 0.0858 0.082 Uiso 1 1 calc R . .
C30 C 0.3927(3) 0.5655(3) 0.2010(2) 0.0500(11) Uani 1 1 d . . .
C32 C 0.2191(4) 0.5281(2) 0.1015(3) 0.0558(13) Uani 1 1 d . . .
C24 C 0.2981(4) 0.5959(3) 0.3686(2) 0.0688(15) Uani 1 1 d . . .
C6 C 0.4017(3) 0.8328(2) 0.19290(19) 0.0442(11) Uani 1 1 d . . .
H6 H 0.3951 0.7791 0.2123 0.053 Uiso 1 1 calc R . .
C20 C 0.7155(3) 0.7007(2) 0.3335(2) 0.0604(14) Uani 1 1 d . . .
H20 H 0.7467 0.6478 0.3404 0.072 Uiso 1 1 calc R . .
C14 C 0.4257(4) 0.9267(3) 0.4083(2) 0.0735(15) Uani 1 1 d . . .
H14A H 0.4655 0.9704 0.4261 0.088 Uiso 1 1 calc R . .
H14B H 0.4611 0.8765 0.4164 0.088 Uiso 1 1 calc R . .
C1 C 0.6829(4) 0.7300(2) 0.0895(2) 0.0646(12) Uani 1 1 d . . .
H1 H 0.7086 0.7771 0.1127 0.077 Uiso 1 1 calc R . .
C8 C 0.2127(3) 0.8525(3) 0.1925(2) 0.0640(14) Uani 1 1 d . . .
C22 C 0.4577(3) 0.6113(2) 0.3039(2) 0.0451(11) Uani 1 1 d . . .
H22 H 0.4344 0.6636 0.2878 0.054 Uiso 1 1 calc R . .
C4 C 0.5372(3) 0.6867(3) 0.0216(2) 0.0581(13) Uani 1 1 d . . .
C19 C 0.7724(3) 0.7426(2) 0.2788(2) 0.0650(14) Uani 1 1 d . . .
H19 H 0.8342 0.7633 0.2984 0.078 Uiso 1 1 calc R . .
C7 C 0.3066(3) 0.8511(2) 0.1528(2) 0.0648(12) Uani 1 1 d . . .
H7A H 0.3146 0.9031 0.1320 0.078 Uiso 1 1 calc R . .
H7B H 0.2997 0.8104 0.1198 0.078 Uiso 1 1 calc R . .
C23 C 0.4103(3) 0.5973(2) 0.3689(2) 0.0609(13) Uani 1 1 d . . .
H23A H 0.4345 0.5462 0.3858 0.073 Uiso 1 1 calc R . .
H23B H 0.4326 0.6396 0.3977 0.073 Uiso 1 1 calc R . .
C3 C 0.5773(3) 0.7516(2) 0.0652(2) 0.0575(13) Uani 1 1 d . . .
H3 H 0.5818 0.8021 0.0409 0.069 Uiso 1 1 calc R . .
C10 C 0.0883(4) 0.9255(4) 0.2511(3) 0.116(2) Uani 1 1 d . . .
H10 H 0.0633 0.9747 0.2655 0.139 Uiso 1 1 calc R . .
C11 C 0.1638(4) 0.7818(3) 0.2073(3) 0.0974(18) Uani 1 1 d . . .
H11 H 0.1883 0.7325 0.1926 0.117 Uiso 1 1 calc R . .
C35 C 0.1605(4) 0.5482(2) 0.1530(3) 0.0746(14) Uani 1 1 d . . .
H35 H 0.1876 0.5473 0.1939 0.090 Uiso 1 1 calc R . .
C25 C 0.2430(5) 0.6651(3) 0.3746(3) 0.102(2) Uani 1 1 d . . .
H25 H 0.2757 0.7145 0.3792 0.123 Uiso 1 1 calc R . .
C28 C 0.1416(5) 0.5230(4) 0.3569(3) 0.130(3) Uani 1 1 d . . .
H28 H 0.1082 0.4745 0.3493 0.156 Uiso 1 1 calc R . .
C41 C 0.7550(3) 0.7129(3) 0.0353(2) 0.0977(18) Uani 1 1 d . . .
H41A H 0.7435 0.6593 0.0192 0.147 Uiso 1 1 calc R . .
H41B H 0.8229 0.7172 0.0505 0.147 Uiso 1 1 calc R . .
H41C H 0.7444 0.7514 0.0016 0.147 Uiso 1 1 calc R . .
C33 C 0.1756(5) 0.5305(3) 0.0408(3) 0.0883(16) Uani 1 1 d . . .
H33 H 0.2144 0.5175 0.0053 0.106 Uiso 1 1 calc R . .
C12 C 0.0769(5) 0.7847(4) 0.2447(4) 0.119(2) Uani 1 1 d . . .
H12 H 0.0441 0.7368 0.2551 0.143 Uiso 1 1 calc R . .
C27 C 0.2462(5) 0.5239(4) 0.3601(3) 0.101(2) Uani 1 1 d . . .
H27 H 0.2817 0.4757 0.3565 0.121 Uiso 1 1 calc R . .
C26 C 0.1399(6) 0.6624(4) 0.3739(4) 0.142(3) Uani 1 1 d . . .
H26 H 0.1044 0.7102 0.3798 0.170 Uiso 1 1 calc R . .
C34 C 0.0772(7) 0.5513(4) 0.0325(4) 0.117(3) Uani 1 1 d . . .
H34 H 0.0495 0.5524 -0.0083 0.141 Uiso 1 1 calc R . .
C44 C 0.0873(5) 0.5926(5) 0.3648(4) 0.152(4) Uani 1 1 d . . .
H44 H 0.0174 0.5923 0.3641 0.183 Uiso 1 1 calc R . .
N2 N 0.6108(2) 0.68787(18) 0.32110(15) 0.0502(10) Uani 1 1 d . . .
H2 H 0.5711 0.7289 0.3215 0.060 Uiso 1 1 calc R . .
N4 N 0.4269(2) 0.54908(18) 0.25889(17) 0.0527(10) Uani 1 1 d . . .
H4 H 0.4310 0.4993 0.2705 0.063 Uiso 1 1 calc R . .
N1 N 0.5042(2) 0.76260(18) 0.11610(17) 0.0558(10) Uani 1 1 d . . .
H1A H 0.4674 0.7221 0.1268 0.067 Uiso 1 1 calc R . .
N3 N 0.4134(2) 0.89240(16) 0.24278(17) 0.0470(10) Uani 1 1 d . . .
H3A H 0.4130 0.9428 0.2328 0.056 Uiso 1 1 calc R . .
O3 O 0.41678(19) 0.93804(14) 0.34110(14) 0.0582(8) Uani 1 1 d . . .
O2 O 0.44006(19) 0.80377(16) 0.32372(12) 0.0577(8) Uani 1 1 d . . .
O6 O 0.36194(19) 0.49598(15) 0.17173(15) 0.0606(9) Uani 1 1 d . . .
O5 O 0.38823(18) 0.63185(16) 0.17662(12) 0.0591(8) Uani 1 1 d . . .
O4 O 0.62418(18) 0.55349(15) 0.30631(13) 0.0619(9) Uani 1 1 d . . .
O1 O 0.5447(2) 0.89225(15) 0.13776(15) 0.0709(10) Uani 1 1 d . . .
C37 C 0.7181(3) 0.8172(2) 0.2536(2) 0.0890(17) Uani 1 1 d . . .
H37A H 0.6558 0.8012 0.2343 0.133 Uiso 1 1 calc R . .
H37B H 0.7595 0.8436 0.2224 0.133 Uiso 1 1 calc R . .
H37C H 0.7049 0.8536 0.2883 0.133 Uiso 1 1 calc R . .
C39 C 0.0190(6) 0.5709(4) 0.0849(5) 0.119(3) Uani 1 1 d . . .
H39 H -0.0482 0.5848 0.0796 0.143 Uiso 1 1 calc R . .
C38 C 0.0604(5) 0.5698(3) 0.1438(4) 0.105(2) Uani 1 1 d . . .
H38 H 0.0212 0.5837 0.1789 0.126 Uiso 1 1 calc R . .
C36 C 0.4826(4) 0.6549(3) -0.0823(2) 0.126(2) Uani 1 1 d . . .
H36A H 0.5292 0.6113 -0.0884 0.189 Uiso 1 1 calc R . .
H36B H 0.4707 0.6813 -0.1224 0.189 Uiso 1 1 calc R . .
H36C H 0.4204 0.6341 -0.0659 0.189 Uiso 1 1 calc R . .
C40 C 0.0398(4) 0.8555(5) 0.2660(3) 0.118(2) Uani 1 1 d . . .
H40 H -0.0184 0.8565 0.2907 0.142 Uiso 1 1 calc R . .
O8 O 0.5247(3) 0.71293(18) -0.03691(19) 0.0892(11) Uani 1 1 d . . .
O7 O 0.5176(3) 0.61988(19) 0.03769(16) 0.1082(14) Uani 1 1 d . . .
C42 C 0.7296(5) 0.7500(3) 0.3939(3) 0.0695(16) Uani 1 1 d . . .
O9 O 0.8248(3) 0.74842(16) 0.41215(17) 0.0952(11) Uani 1 1 d . . .
O10 O 0.6643(3) 0.7856(2) 0.42121(18) 0.1028(14) Uani 1 1 d . . .
C45 C 0.8502(4) 0.7916(3) 0.4709(2) 0.137(2) Uani 1 1 d . . .
H45A H 0.8388 0.8484 0.4650 0.206 Uiso 1 1 calc R . .
H45B H 0.9197 0.7826 0.4811 0.206 Uiso 1 1 calc R . .
H45C H 0.8089 0.7721 0.5052 0.206 Uiso 1 1 calc R . .
C46 C 0.3251(5) 0.9243(2) 0.4416(3) 0.0649(13) Uani 1 1 d . . .
C48 C 0.3199(6) 0.9488(3) 0.5050(3) 0.111(2) Uani 1 1 d . . .
H48 H 0.3779 0.9657 0.5259 0.133 Uiso 1 1 calc R . .
C47 C 0.2391(5) 0.9011(3) 0.4109(3) 0.0869(19) Uani 1 1 d . . .
H47 H 0.2404 0.8863 0.3680 0.104 Uiso 1 1 calc R . .
C50 C 0.1491(10) 0.9217(6) 0.5070(6) 0.175(6) Uani 1 1 d . . .
H50 H 0.0887 0.9175 0.5292 0.210 Uiso 1 1 calc R . .
C51 C 0.1495(6) 0.9001(4) 0.4453(4) 0.148(3) Uani 1 1 d . . .
H51 H 0.0900 0.8844 0.4255 0.178 Uiso 1 1 calc R . .
C52 C 0.2267(9) 0.9482(6) 0.5381(5) 0.165(5) Uani 1 1 d . . .
H52 H 0.2216 0.9660 0.5801 0.198 Uiso 1 1 calc R . .

loop_
_atom_site_aniso_label
_atom_site_aniso_U_11
_atom_site_aniso_U_22
_atom_site_aniso_U_33
_atom_site_aniso_U_23
_atom_site_aniso_U_13
_atom_site_aniso_U_12
Se1 0.0854(3) 0.0531(3) 0.0737(3) -0.0068(2) -0.0006(4) -0.0045(3)
Se2 0.0626(3) 0.0929(4) 0.0857(4) -0.0094(3) 0.0049(4) 0.0163(3)
C13 0.047(3) 0.044(3) 0.043(3) -0.009(3) 0.010(2) 0.005(2)
C21 0.049(3) 0.033(3) 0.053(3) 0.000(2) -0.008(2) -0.009(2)
C5 0.055(3) 0.038(3) 0.059(3) 0.003(3) 0.001(3) 0.009(2)
C9 0.067(4) 0.070(4) 0.117(5) -0.025(3) 0.016(4) -0.002(3)
C31 0.076(4) 0.066(3) 0.062(4) -0.014(2) -0.001(4) -0.013(3)
C30 0.045(3) 0.049(3) 0.056(4) -0.014(3) -0.002(3) -0.007(2)
C32 0.063(4) 0.043(3) 0.062(4) -0.001(3) -0.012(4) -0.019(2)
C24 0.059(4) 0.070(3) 0.078(4) 0.018(3) 0.007(3) 0.001(4)
C6 0.053(3) 0.028(2) 0.052(3) -0.004(2) -0.001(3) 0.002(2)
C20 0.052(3) 0.046(3) 0.083(4) -0.005(3) -0.010(3) -0.008(2)
C14 0.103(5) 0.055(3) 0.063(4) -0.022(3) 0.001(4) -0.008(3)
C1 0.068(3) 0.056(3) 0.070(4) -0.005(2) 0.021(4) -0.010(3)
C8 0.047(3) 0.056(3) 0.089(4) -0.009(3) -0.008(3) -0.001(3)
C22 0.056(3) 0.025(2) 0.054(3) -0.001(2) -0.005(3) 0.001(2)
C4 0.070(3) 0.055(4) 0.049(4) -0.005(3) 0.009(3) -0.001(3)
C19 0.061(3) 0.065(3) 0.068(4) -0.002(3) -0.003(3) -0.019(2)
C7 0.068(3) 0.055(3) 0.072(3) -0.011(2) -0.005(4) -0.002(3)
C23 0.067(4) 0.060(3) 0.055(4) 0.003(2) 0.004(3) 0.002(2)
C3 0.070(4) 0.047(3) 0.055(4) -0.003(2) 0.017(3) -0.005(3)
C10 0.067(5) 0.108(5) 0.171(7) -0.036(4) 0.022(5) 0.005(4)
C11 0.077(4) 0.076(4) 0.139(6) -0.001(4) 0.005(5) -0.007(4)
C35 0.064(4) 0.083(3) 0.076(4) -0.002(3) 0.012(4) -0.013(3)
C25 0.069(4) 0.099(5) 0.138(6) 0.015(4) 0.012(4) 0.015(4)
C28 0.081(5) 0.127(6) 0.182(8) 0.047(5) 0.010(5) -0.048(4)
C41 0.066(3) 0.142(5) 0.085(5) -0.023(4) 0.014(3) 0.006(3)
C33 0.111(5) 0.075(3) 0.079(5) 0.005(3) -0.029(5) -0.014(4)
C12 0.086(6) 0.109(6) 0.163(8) 0.014(5) -0.004(5) -0.041(4)
C27 0.077(5) 0.097(5) 0.129(6) 0.035(4) 0.028(4) -0.013(4)
C26 0.084(6) 0.140(7) 0.201(8) 0.031(6) 0.034(5) 0.031(5)
C34 0.151(8) 0.082(4) 0.119(7) 0.011(5) -0.080(6) -0.004(5)
C44 0.064(5) 0.177(8) 0.216(9) 0.079(7) 0.030(5) 0.008(5)
N2 0.047(2) 0.035(2) 0.068(3) -0.0052(17) -0.006(2) -0.0036(18)
N4 0.069(3) 0.025(2) 0.064(3) -0.0025(19) -0.013(2) -0.0049(16)
N1 0.062(3) 0.040(2) 0.066(3) -0.0101(19) 0.017(2) -0.0067(17)
N3 0.060(3) 0.024(2) 0.057(3) -0.007(2) 0.000(2) 0.0016(16)
O3 0.086(2) 0.0393(17) 0.049(2) -0.0106(17) 0.0110(19) -0.0015(14)
O2 0.075(2) 0.0391(17) 0.059(2) 0.0060(15) 0.0020(17) 0.0107(15)
O6 0.067(2) 0.0473(18) 0.068(2) -0.0163(16) -0.0193(18) -0.0060(14)
O5 0.076(2) 0.0407(17) 0.060(2) 0.0114(15) -0.0043(16) -0.0147(15)
O4 0.0628(19) 0.0307(16) 0.092(2) -0.0095(15) -0.0111(18) 0.0092(14)
O1 0.084(2) 0.0398(17) 0.089(3) -0.0015(17) 0.022(2) -0.0100(16)
C37 0.135(5) 0.050(3) 0.082(4) 0.003(3) 0.015(3) -0.002(3)
C39 0.091(6) 0.085(5) 0.181(9) 0.011(6) -0.053(7) -0.010(4)
C38 0.066(5) 0.092(4) 0.157(8) -0.009(5) 0.011(5) -0.012(3)
C36 0.160(6) 0.140(5) 0.079(4) -0.026(4) -0.035(4) -0.015(4)
C40 0.073(4) 0.139(6) 0.143(6) 0.002(5) 0.014(4) -0.024(5)
O8 0.127(3) 0.072(2) 0.069(3) -0.003(2) -0.013(3) -0.010(2)
O7 0.184(4) 0.061(2) 0.079(3) -0.011(2) 0.022(3) -0.041(3)
C42 0.088(5) 0.051(4) 0.069(4) 0.005(3) -0.013(4) -0.022(3)
O9 0.101(3) 0.092(2) 0.093(3) -0.0144(19) -0.025(3) -0.029(2)
O10 0.123(3) 0.092(3) 0.093(3) -0.039(2) 0.003(3) 0.001(2)
C45 0.170(6) 0.148(5) 0.093(5) -0.037(4) -0.049(5) -0.040(4)
C46 0.094(5) 0.041(3) 0.060(4) 0.004(2) 0.027(4) 0.007(3)
C48 0.200(7) 0.065(3) 0.067(5) 0.001(3) 0.042(5) 0.021(5)
C47 0.078(4) 0.089(4) 0.094(5) 0.012(3) 0.023(4) 0.005(4)
C50 0.257(16) 0.113(8) 0.155(14) 0.054(8) 0.126(11) 0.087(8)
C51 0.103(6) 0.198(7) 0.144(8) 0.048(6) 0.058(6) 0.009(5)
C52 0.310(16) 0.097(6) 0.087(8) 0.011(5) 0.105(9) 0.045(8)

loop_
_atom_type_symbol
_atom_type_description
_atom_type_scat_dispersion_real
_atom_type_scat_dispersion_imag
_atom_type_scat_source
Se Se -0.0929 2.2259 'International Tables Vol C Tables 4.2.6.8 and 6.1.1.4'
O O 0.0106 0.0060 'International Tables Vol C Tables 4.2.6.8 and 6.1.1.4'
N N 0.0061 0.0033 'International Tables Vol C Tables 4.2.6.8 and 6.1.1.4'
H H 0.0000 0.0000 'International Tables Vol C Tables 4.2.6.8 and 6.1.1.4'
C C 0.0033 0.0016 'International Tables Vol C Tables 4.2.6.8 and 6.1.1.4'

loop_
_geom_angle_atom_site_label_1
_geom_angle_atom_site_label_2
_geom_angle_atom_site_label_3
_geom_angle
_geom_angle_site_symmetry_1
_geom_angle_site_symmetry_3
_geom_angle_publ_flag
C1 Se1 Se2 98.66(14) . . ?
C19 Se2 Se1 106.37(12) . . ?
O2 C13 N3 126.2(4) . . ?
O2 C13 O3 124.4(4) . . ?
N3 C13 O3 109.4(4) . . ?
O4 C21 N2 121.8(4) . . ?
O4 C21 C22 122.9(3) . . ?
N2 C21 C22 115.2(3) . . ?
O1 C5 N1 122.5(4) . . ?
O1 C5 C6 123.5(4) . . ?
N1 C5 C6 113.9(4) . . ?
C10 C9 C8 122.4(5) . . ?
C10 C9 H9 118.8 . . ?
C8 C9 H9 118.8 . . ?
O6 C31 C32 115.0(4) . . ?
O6 C31 H31A 108.5 . . ?
C32 C31 H31A 108.5 . . ?
O6 C31 H31B 108.5 . . ?
C32 C31 H31B 108.5 . . ?
H31A C31 H31B 107.5 . . ?
O5 C30 N4 126.0(4) . . ?
O5 C30 O6 124.0(4) . . ?
N4 C30 O6 109.9(4) . . ?
C35 C32 C33 118.2(5) . . ?
C35 C32 C31 122.8(5) . . ?
C33 C32 C31 119.0(6) . . ?
C25 C24 C27 117.7(5) . . ?
C25 C24 C23 121.5(5) . . ?
C27 C24 C23 120.8(5) . . ?
N3 C6 C5 111.6(3) . . ?
N3 C6 C7 110.2(3) . . ?
C5 C6 C7 107.3(3) . . ?
N3 C6 H6 109.2 . . ?
C5 C6 H6 109.2 . . ?
C7 C6 H6 109.2 . . ?
N2 C20 C42 110.5(4) . . ?
N2 C20 C19 114.3(4) . . ?
C42 C20 C19 108.6(4) . . ?
N2 C20 H20 107.8 . . ?
C42 C20 H20 107.8 . . ?
C19 C20 H20 107.8 . . ?
O3 C14 C46 112.7(4) . . ?
O3 C14 H14A 109.1 . . ?
C46 C14 H14A 109.1 . . ?
O3 C14 H14B 109.1 . . ?
C46 C14 H14B 109.1 . . ?
H14A C14 H14B 107.8 . . ?
C41 C1 C3 112.0(4) . . ?
C41 C1 Se1 111.2(3) . . ?
C3 C1 Se1 111.1(3) . . ?
C41 C1 H1 107.4 . . ?
C3 C1 H1 107.4 . . ?
Se1 C1 H1 107.4 . . ?
C9 C8 C11 118.0(5) . . ?
C9 C8 C7 121.6(5) . . ?
C11 C8 C7 120.4(5) . . ?
N4 C22 C23 110.9(3) . . ?
N4 C22 C21 110.3(3) . . ?
C23 C22 C21 110.9(4) . . ?
N4 C22 H22 108.2 . . ?
C23 C22 H22 108.2 . . ?
C21 C22 H22 108.2 . . ?
O7 C4 O8 123.2(5) . . ?
O7 C4 C3 124.7(5) . . ?
O8 C4 C3 112.1(4) . . ?
C37 C19 C20 112.9(4) . . ?
C37 C19 Se2 113.1(3) . . ?
C20 C19 Se2 114.5(3) . . ?
C37 C19 H19 105.0 . . ?
C20 C19 H19 105.0 . . ?
Se2 C19 H19 105.0 . . ?
C8 C7 C6 112.6(3) . . ?
C8 C7 H7A 109.1 . . ?
C6 C7 H7A 109.1 . . ?
C8 C7 H7B 109.1 . . ?
C6 C7 H7B 109.1 . . ?
H7A C7 H7B 107.8 . . ?
C24 C23 C22 114.4(4) . . ?
C24 C23 H23A 108.7 . . ?
C22 C23 H23A 108.7 . . ?
C24 C23 H23B 108.7 . . ?
C22 C23 H23B 108.7 . . ?
H23A C23 H23B 107.6 . . ?
N1 C3 C4 107.3(3) . . ?
N1 C3 C1 113.4(4) . . ?
C4 C3 C1 111.1(4) . . ?
N1 C3 H3 108.3 . . ?
C4 C3 H3 108.3 . . ?
C1 C3 H3 108.3 . . ?
C9 C10 C40 119.8(6) . . ?
C9 C10 H10 120.1 . . ?
C40 C10 H10 120.1 . . ?
C8 C11 C12 119.3(5) . . ?
C8 C11 H11 120.4 . . ?
C12 C11 H11 120.4 . . ?
C32 C35 C38 119.8(6) . . ?
C32 C35 H35 120.1 . . ?
C38 C35 H35 120.1 . . ?
C24 C25 C26 120.5(6) . . ?
C24 C25 H25 119.8 . . ?
C26 C25 H25 119.8 . . ?
C44 C28 C27 120.8(7) . . ?
C44 C28 H28 119.6 . . ?
C27 C28 H28 119.6 . . ?
C1 C41 H41A 109.5 . . ?
C1 C41 H41B 109.5 . . ?
H41A C41 H41B 109.5 . . ?
C1 C41 H41C 109.5 . . ?
H41A C41 H41C 109.5 . . ?
H41B C41 H41C 109.5 . . ?
C34 C33 C32 121.4(6) . . ?
C34 C33 H33 119.3 . . ?
C32 C33 H33 119.3 . . ?
C40 C12 C11 121.2(6) . . ?
C40 C12 H12 119.4 . . ?
C11 C12 H12 119.4 . . ?
C24 C27 C28 120.8(6) . . ?
C24 C27 H27 119.6 . . ?
C28 C27 H27 119.6 . . ?
C44 C26 C25 122.8(7) . . ?
C44 C26 H26 118.6 . . ?
C25 C26 H26 118.6 . . ?
C33 C34 C39 119.7(7) . . ?
C33 C34 H34 120.1 . . ?
C39 C34 H34 120.1 . . ?
C26 C44 C28 117.3(7) . . ?
C26 C44 H44 121.3 . . ?
C28 C44 H44 121.3 . . ?
C21 N2 C20 122.9(3) . . ?
C21 N2 H2 118.5 . . ?
C20 N2 H2 118.5 . . ?
C30 N4 C22 123.1(3) . . ?
C30 N4 H4 118.5 . . ?
C22 N4 H4 118.5 . . ?
C5 N1 C3 123.5(3) . . ?
C5 N1 H1A 118.3 . . ?
C3 N1 H1A 118.3 . . ?
C13 N3 C6 121.8(3) . . ?
C13 N3 H3A 119.1 . . ?
C6 N3 H3A 119.1 . . ?
C13 O3 C14 117.1(3) . . ?
C30 O6 C31 116.5(3) . . ?
C19 C37 H37A 109.5 . . ?
C19 C37 H37B 109.5 . . ?
H37A C37 H37B 109.5 . . ?
C19 C37 H37C 109.5 . . ?
H37A C37 H37C 109.5 . . ?
H37B C37 H37C 109.5 . . ?
C38 C39 C34 119.6(8) . . ?
C38 C39 H39 120.2 . . ?
C34 C39 H39 120.2 . . ?
C39 C38 C35 121.3(7) . . ?
C39 C38 H38 119.4 . . ?
C35 C38 H38 119.4 . . ?
O8 C36 H36A 109.5 . . ?
O8 C36 H36B 109.5 . . ?
H36A C36 H36B 109.5 . . ?
O8 C36 H36C 109.5 . . ?
H36A C36 H36C 109.5 . . ?
H36B C36 H36C 109.5 . . ?
C12 C40 C10 119.3(7) . . ?
C12 C40 H40 120.3 . . ?
C10 C40 H40 120.3 . . ?
C4 O8 C36 116.0(4) . . ?
O10 C42 O9 124.5(5) . . ?
O10 C42 C20 125.1(5) . . ?
O9 C42 C20 110.4(5) . . ?
C42 O9 C45 117.0(5) . . ?
O9 C45 H45A 109.5 . . ?
O9 C45 H45B 109.5 . . ?
H45A C45 H45B 109.5 . . ?
O9 C45 H45C 109.5 . . ?
H45A C45 H45C 109.5 . . ?
H45B C45 H45C 109.5 . . ?
C47 C46 C48 119.3(6) . . ?
C47 C46 C14 122.2(5) . . ?
C48 C46 C14 118.5(7) . . ?
C46 C48 C52 120.5(7) . . ?
C46 C48 H48 119.7 . . ?
C52 C48 H48 119.7 . . ?
C46 C47 C51 118.4(6) . . ?
C46 C47 H47 120.8 . . ?
C51 C47 H47 120.8 . . ?
C52 C50 C51 124.8(15) . . ?
C52 C50 H50 117.6 . . ?
C51 C50 H50 117.6 . . ?
C50 C51 C47 119.9(10) . . ?
C50 C51 H51 120.0 . . ?
C47 C51 H51 120.0 . . ?
C50 C52 C48 116.9(12) . . ?
C50 C52 H52 121.6 . . ?
C48 C52 H52 121.6 . . ?

loop_
_geom_bond_atom_site_label_1
_geom_bond_atom_site_label_2
_geom_bond_distance
_geom_bond_site_symmetry_2
_geom_bond_publ_flag
Se1 C1 1.991(4) . ?
Se1 Se2 2.3016(7) . ?
Se2 C19 1.976(4) . ?
C13 O2 1.211(4) . ?
C13 N3 1.331(4) . ?
C13 O3 1.356(4) . ?
C21 O4 1.223(4) . ?
C21 N2 1.353(4) . ?
C21 C22 1.519(5) . ?
C5 O1 1.231(4) . ?
C5 N1 1.343(4) . ?
C5 C6 1.526(5) . ?
C9 C10 1.358(6) . ?
C9 C8 1.366(5) . ?
C9 H9 0.9300 . ?
C31 O6 1.424(4) . ?
C31 C32 1.494(6) . ?
C31 H31A 0.9700 . ?
C31 H31B 0.9700 . ?
C30 O5 1.212(4) . ?
C30 N4 1.323(5) . ?
C30 O6 1.365(4) . ?
C32 C35 1.371(6) . ?
C32 C33 1.397(6) . ?
C24 C25 1.366(6) . ?
C24 C27 1.387(6) . ?
C24 C23 1.493(5) . ?
C6 N3 1.445(4) . ?
C6 C7 1.548(5) . ?
C6 H6 0.9800 . ?
C20 N2 1.432(4) . ?
C20 C42 1.516(6) . ?
C20 C19 1.537(6) . ?
C20 H20 0.9800 . ?
C14 O3 1.425(5) . ?
C14 C46 1.509(6) . ?
C14 H14A 0.9700 . ?
C14 H14B 0.9700 . ?
C1 C41 1.513(5) . ?
C1 C3 1.535(5) . ?
C1 H1 0.9800 . ?
C8 C11 1.373(5) . ?
C8 C7 1.500(5) . ?
C22 N4 1.454(4) . ?
C22 C23 1.518(5) . ?
C22 H22 0.9800 . ?
C4 O7 1.185(4) . ?
C4 O8 1.309(5) . ?
C4 C3 1.507(6) . ?
C19 C37 1.523(5) . ?
C19 H19 0.9800 . ?
C7 H7A 0.9700 . ?
C7 H7B 0.9700 . ?
C23 H23A 0.9700 . ?
C23 H23B 0.9700 . ?
C3 N1 1.454(4) . ?
C3 H3 0.9800 . ?
C10 C40 1.362(7) . ?
C10 H10 0.9300 . ?
C11 C12 1.397(7) . ?
C11 H11 0.9300 . ?
C35 C38 1.392(6) . ?
C35 H35 0.9300 . ?
C25 C26 1.372(6) . ?
C25 H25 0.9300 . ?
C28 C44 1.370(7) . ?
C28 C27 1.393(6) . ?
C28 H28 0.9300 . ?
C41 H41A 0.9600 . ?
C41 H41B 0.9600 . ?
C41 H41C 0.9600 . ?
C33 C34 1.364(8) . ?
C33 H33 0.9300 . ?
C12 C40 1.347(7) . ?
C12 H12 0.9300 . ?
C27 H27 0.9300 . ?
C26 C44 1.363(8) . ?
C26 H26 0.9300 . ?
C34 C39 1.382(8) . ?
C34 H34 0.9300 . ?
C44 H44 0.9300 . ?
N2 H2 0.8600 . ?
N4 H4 0.8600 . ?
N1 H1A 0.8600 . ?
N3 H3A 0.8600 . ?
C37 H37A 0.9600 . ?
C37 H37B 0.9600 . ?
C37 H37C 0.9600 . ?
C39 C38 1.351(8) . ?
C39 H39 0.9300 . ?
C38 H38 0.9300 . ?
C36 O8 1.462(5) . ?
C36 H36A 0.9600 . ?
C36 H36B 0.9600 . ?
C36 H36C 0.9600 . ?
C40 H40 0.9300 . ?
C42 O10 1.195(5) . ?
C42 O9 1.323(6) . ?
O9 C45 1.462(5) . ?
C45 H45A 0.9600 . ?
C45 H45B 0.9600 . ?
C45 H45C 0.9600 . ?
C46 C47 1.366(7) . ?
C46 C48 1.391(6) . ?
C48 C52 1.420(11) . ?
C48 H48 0.9300 . ?
C47 C51 1.393(8) . ?
C47 H47 0.9300 . ?
C50 C52 1.296(13) . ?
C50 C51 1.341(10) . ?
C50 H50 0.9300 . ?
C51 H51 0.9300 . ?
C52 H52 0.9300 . ?

loop_
_geom_torsion_atom_site_label_1
_geom_torsion_atom_site_label_2
_geom_torsion_atom_site_label_3
_geom_torsion_atom_site_label_4
_geom_torsion
_geom_torsion_site_symmetry_1
_geom_torsion_site_symmetry_2
_geom_torsion_site_symmetry_3
_geom_torsion_site_symmetry_4
_geom_torsion_publ_flag
C1 Se1 Se2 C19 87.90(18) . . . . ?
O6 C31 C32 C35 4.9(6) . . . . ?
O6 C31 C32 C33 -174.7(3) . . . . ?
O1 C5 C6 N3 -26.3(5) . . . . ?
N1 C5 C6 N3 156.2(3) . . . . ?
O1 C5 C6 C7 94.7(4) . . . . ?
N1 C5 C6 C7 -82.9(4) . . . . ?
Se2 Se1 C1 C41 82.6(3) . . . . ?
Se2 Se1 C1 C3 -152.0(3) . . . . ?
C10 C9 C8 C11 -0.2(8) . . . . ?
C10 C9 C8 C7 180.0(5) . . . . ?
O4 C21 C22 N4 -36.3(5) . . . . ?
N2 C21 C22 N4 148.4(3) . . . . ?
O4 C21 C22 C23 87.0(5) . . . . ?
N2 C21 C22 C23 -88.4(4) . . . . ?
N2 C20 C19 C37 47.9(5) . . . . ?
C42 C20 C19 C37 -76.0(5) . . . . ?
N2 C20 C19 Se2 -83.5(4) . . . . ?
C42 C20 C19 Se2 152.7(3) . . . . ?
Se1 Se2 C19 C37 -55.5(3) . . . . ?
Se1 Se2 C19 C20 75.8(3) . . . . ?
C9 C8 C7 C6 96.8(5) . . . . ?
C11 C8 C7 C6 -83.0(5) . . . . ?
N3 C6 C7 C8 -58.5(4) . . . . ?
C5 C6 C7 C8 179.7(3) . . . . ?
C25 C24 C23 C22 -87.2(6) . . . . ?
C27 C24 C23 C22 90.8(6) . . . . ?
N4 C22 C23 C24 -58.5(5) . . . . ?
C21 C22 C23 C24 178.5(4) . . . . ?
O7 C4 C3 N1 -58.7(6) . . . . ?
O8 C4 C3 N1 120.4(4) . . . . ?
O7 C4 C3 C1 65.8(6) . . . . ?
O8 C4 C3 C1 -115.1(4) . . . . ?
C41 C1 C3 N1 175.8(3) . . . . ?
Se1 C1 C3 N1 50.8(4) . . . . ?
C41 C1 C3 C4 54.8(5) . . . . ?
Se1 C1 C3 C4 -70.2(4) . . . . ?
C8 C9 C10 C40 0.4(9) . . . . ?
C9 C8 C11 C12 -0.2(8) . . . . ?
C7 C8 C11 C12 179.5(5) . . . . ?
C33 C32 C35 C38 0.2(6) . . . . ?
C31 C32 C35 C38 -179.3(4) . . . . ?
C27 C24 C25 C26 1.7(9) . . . . ?
C23 C24 C25 C26 179.7(6) . . . . ?
C35 C32 C33 C34 -0.6(6) . . . . ?
C31 C32 C33 C34 179.0(4) . . . . ?
C8 C11 C12 C40 0.6(10) . . . . ?
C25 C24 C27 C28 0.9(9) . . . . ?
C23 C24 C27 C28 -177.1(6) . . . . ?
C44 C28 C27 C24 -2.8(12) . . . . ?
C24 C25 C26 C44 -2.6(13) . . . . ?
C32 C33 C34 C39 0.2(9) . . . . ?
C25 C26 C44 C28 0.7(14) . . . . ?
C27 C28 C44 C26 2.0(13) . . . . ?
O4 C21 N2 C20 -1.6(6) . . . . ?
C22 C21 N2 C20 173.8(4) . . . . ?
C42 C20 N2 C21 -129.5(4) . . . . ?
C19 C20 N2 C21 107.7(4) . . . . ?
O5 C30 N4 C22 4.8(7) . . . . ?
O6 C30 N4 C22 -175.0(3) . . . . ?
C23 C22 N4 C30 131.2(4) . . . . ?
C21 C22 N4 C30 -105.5(4) . . . . ?
O1 C5 N1 C3 -4.7(6) . . . . ?
C6 C5 N1 C3 172.9(3) . . . . ?
C4 C3 N1 C5 -151.5(4) . . . . ?
C1 C3 N1 C5 85.4(4) . . . . ?
O2 C13 N3 C6 10.2(6) . . . . ?
O3 C13 N3 C6 -169.5(3) . . . . ?
C5 C6 N3 C13 -113.6(4) . . . . ?
C7 C6 N3 C13 127.2(4) . . . . ?
O2 C13 O3 C14 -0.7(6) . . . . ?
N3 C13 O3 C14 179.1(4) . . . . ?
C46 C14 O3 C13 -99.8(4) . . . . ?
O5 C30 O6 C31 2.6(5) . . . . ?
N4 C30 O6 C31 -177.6(4) . . . . ?
C32 C31 O6 C30 -83.5(4) . . . . ?
C33 C34 C39 C38 0.5(10) . . . . ?
C34 C39 C38 C35 -0.8(10) . . . . ?
C32 C35 C38 C39 0.5(8) . . . . ?
C11 C12 C40 C10 -0.4(10) . . . . ?
C9 C10 C40 C12 -0.1(10) . . . . ?
O7 C4 O8 C36 1.1(7) . . . . ?
C3 C4 O8 C36 -177.9(4) . . . . ?
N2 C20 C42 O10 -12.7(7) . . . . ?
C19 C20 C42 O10 113.4(6) . . . . ?
N2 C20 C42 O9 167.7(3) . . . . ?
C19 C20 C42 O9 -66.2(5) . . . . ?
O10 C42 O9 C45 1.9(7) . . . . ?
C20 C42 O9 C45 -178.5(4) . . . . ?
O3 C14 C46 C47 25.9(5) . . . . ?
O3 C14 C46 C48 -152.2(4) . . . . ?
C47 C46 C48 C52 1.3(8) . . . . ?
C14 C46 C48 C52 179.5(6) . . . . ?
C48 C46 C47 C51 -2.3(7) . . . . ?
C14 C46 C47 C51 179.6(5) . . . . ?
C52 C50 C51 C47 3.5(17) . . . . ?
C46 C47 C51 C50 0.1(10) . . . . ?
C51 C50 C52 C48 -4.5(19) . . . . ?
C46 C48 C52 C50 2.0(15) . . . . ?

loop_
_cod_related_entry_id
_cod_related_entry_database
_cod_related_entry_code
1 ChemSpider 30659185
